data_7202991
loop_
_publ_author_name
'Du, Miao'
'Li, Cheng-Peng'
'Zhao, Xiao-Jun'
'Yu, Qian'

_publ_section_title
;
 Interplay of coordinative and supramolecular interactions in
 engineering unusual crystalline architectures of low-dimensional
 metal--pamoate complexes under co-ligand intervention
;
_journal_issue 11
_journal_name_full CrystEngComm
_journal_page_first 1011
_journal_paper_doi 10.1039/b707853f
_journal_volume 9
_journal_year 2007
_chemical_formula_sum 'C39.5 H34.5 N3.5 O8.5 Zn'
_chemical_formula_weight 759.58
_chemical_name_systematic
;
?
;
_space_group_IT_number 14
_symmetry_cell_setting monoclinic
_symmetry_space_group_name_Hall '-P 2ybc'
_symmetry_space_group_name_H-M 'P 1 21/c 1'
_atom_sites_solution_hydrogens geom
_atom_sites_solution_primary direct
_atom_sites_solution_secondary difmap
_audit_creation_method SHELXL-97
_cell_angle_alpha 90.00
_cell_angle_beta 102.159(2)
_cell_angle_gamma 90.00
_cell_formula_units_Z 4
_cell_length_a 15.913(2)
_cell_length_b 10.4978(16)
_cell_length_c 22.979(3)
_cell_measurement_reflns_used 2454
_cell_measurement_temperature 295(2)
_cell_measurement_theta_max 20.38
_cell_measurement_theta_min 2.34
_cell_volume 3752.6(9)
_computing_cell_refinement 'Bruker APEX II '
_computing_data_collection 'Bruker APEX II '
_computing_data_reduction 'Bruker SAINT'
_computing_molecular_graphics 'Bruker SHELXTL'
_computing_publication_material 'Bruker SHELXTL'
_computing_structure_refinement 'SHELXL-97 (Sheldrick, 1997)'
_computing_structure_solution 'SHELXS-97 (Sheldrick, 1990)'
_diffrn_ambient_temperature 295(2)
_diffrn_measured_fraction_theta_full 0.998
_diffrn_measured_fraction_theta_max 0.998
_diffrn_measurement_device_type 'APEX II CCD area detector'
_diffrn_measurement_method 'phi and omega scans'
_diffrn_radiation_monochromator graphite
_diffrn_radiation_source 'fine-focus sealed tube'
_diffrn_radiation_type MoK\a
_diffrn_radiation_wavelength 0.71073
_diffrn_reflns_av_R_equivalents 0.0423
_diffrn_reflns_av_sigmaI/netI 0.0660
_diffrn_reflns_limit_h_max 14
_diffrn_reflns_limit_h_min -18
_diffrn_reflns_limit_k_max 12
_diffrn_reflns_limit_k_min -12
_diffrn_reflns_limit_l_max 27
_diffrn_reflns_limit_l_min -27
_diffrn_reflns_number 19342
_diffrn_reflns_theta_full 25.01
_diffrn_reflns_theta_max 25.01
_diffrn_reflns_theta_min 2.00
_exptl_absorpt_coefficient_mu 0.712
_exptl_absorpt_correction_T_max 1.000000
_exptl_absorpt_correction_T_min 0.768642
_exptl_absorpt_correction_type multi-scan
_exptl_absorpt_process_details SADABS
_exptl_crystal_colour Colorless
_exptl_crystal_density_diffrn 1.345
_exptl_crystal_density_meas ?
_exptl_crystal_density_method 'not measured'
_exptl_crystal_description Lamellar
_exptl_crystal_F_000 1576
_exptl_crystal_size_max 0.35
_exptl_crystal_size_mid 0.34
_exptl_crystal_size_min 0.22
_refine_diff_density_max 0.968
_refine_diff_density_min -0.544
_refine_diff_density_rms 0.099
_refine_ls_extinction_method none
_refine_ls_goodness_of_fit_ref 1.067
_refine_ls_hydrogen_treatment constr
_refine_ls_matrix_type full
_refine_ls_number_parameters 503
_refine_ls_number_reflns 6602
_refine_ls_number_restraints 28
_refine_ls_restrained_S_all 1.079
_refine_ls_R_factor_all 0.0977
_refine_ls_R_factor_gt 0.0650
_refine_ls_shift/su_max 0.001
_refine_ls_shift/su_mean 0.000
_refine_ls_structure_factor_coef Fsqd
_refine_ls_weighting_details 'calc w=1/[\s^2^(Fo^2^)+(0.1267P)^2^+2.5771P] where P=(Fo^2^+2Fc^2^)/3'
_refine_ls_weighting_scheme calc
_refine_ls_wR_factor_gt 0.1935
_refine_ls_wR_factor_ref 0.2192
_reflns_number_gt 4447
_reflns_number_total 6602
_reflns_threshold_expression >2sigma(I)
_cod_data_source_file b707853f.txt
_cod_data_source_block 9
_cod_depositor_comments
;
The following automatic conversions were performed:
'_symmetry_cell_setting' value 'Monoclinic' changed to 'monoclinic'
according to '/home/saulius/struct/CIF-dictionaries/cif_core.dic'
dictionary named 'cif_core.dic' version 2.4.1 from
2010-06-29.

'_exptl_absorpt_correction_type' value 'Multi-Scan' changed
to 'multi-scan' according to
'/home/saulius/struct/CIF-dictionaries/cif_core.dic' dictionary named
'cif_core.dic' version 2.4.1 from 2010-06-29.

Automatic conversion script
Id: cif_fix_enum 1527 2010-12-29 10:47:43Z saulius 

The following automatic conversions were performed:

'_exptl_crystal_density_meas' value 'None' was changed to '?' - the
value is perceived as not measured.

Automatic conversion script
Id: cif_fix_values 3008 2015-01-20 13:52:24Z robertas 
;
_cod_original_cell_volume 3752.4(10)
_cod_original_sg_symbol_H-M P2(1)/c
_cod_database_code 7202991

loop_
_symmetry_equiv_pos_as_xyz
'x, y, z'
'-x, y+1/2, -z+1/2'
'-x, -y, -z'
'x, -y-1/2, z-1/2'

loop_
_atom_site_label
_atom_site_type_symbol
_atom_site_fract_x
_atom_site_fract_y
_atom_site_fract_z
_atom_site_U_iso_or_equiv
_atom_site_adp_type
_atom_site_occupancy
_atom_site_symmetry_multiplicity
_atom_site_calc_flag
_atom_site_refinement_flags
_atom_site_disorder_assembly
_atom_site_disorder_group
Zn1 Zn 0.31930(4) 0.78262(5) 0.50431(2) 0.0431(2) Uani 1 1 d . . .
O1 O 0.2811(2) 0.7421(4) 0.39854(18) 0.0639(10) Uani 1 1 d . . .
O2 O 0.2986(2) 0.9308(4) 0.44107(16) 0.0619(10) Uani 1 1 d . . .
O3 O 0.2801(3) 1.1325(3) 0.37956(15) 0.0624(10) Uani 1 1 d . . .
H3 H 0.2902 1.0863 0.4090 0.094 Uiso 1 1 calc R . .
O4 O 0.1726(2) 1.4244(4) 0.17420(18) 0.0586(10) Uani 1 1 d . . .
H4 H 0.1622 1.4772 0.1473 0.10(3) Uiso 1 1 calc R . .
O5 O 0.1995(2) 1.5708(3) 0.09083(16) 0.0589(10) Uani 1 1 d . . .
O6 O 0.3322(2) 1.5940(3) 0.07558(14) 0.0464(8) Uani 1 1 d . . .
O7 O 0.1911(2) 0.7517(4) 0.50607(16) 0.0554(9) Uani 1 1 d . . .
H7A H 0.1605 0.7582 0.4709 0.083 Uiso 1 1 d R . .
H7B H 0.1919 0.8181 0.5282 0.083 Uiso 1 1 d R . .
N1 N 0.3593(3) 0.6130(4) 0.55296(18) 0.0450(10) Uani 1 1 d . . .
N2 N 0.4537(3) 0.7706(3) 0.50183(17) 0.0421(9) Uani 1 1 d . . .
C1 C 0.3125(4) 0.5367(5) 0.5800(3) 0.0592(14) Uani 1 1 d . . .
H1 H 0.2533 0.5486 0.5727 0.071 Uiso 1 1 calc R . .
C2 C 0.3490(4) 0.4397(6) 0.6188(3) 0.0735(18) Uani 1 1 d . . .
H2 H 0.3143 0.3892 0.6373 0.088 Uiso 1 1 calc R . .
C3 C 0.4347(4) 0.4191(5) 0.6292(3) 0.0655(16) Uani 1 1 d . . .
H3A H 0.4596 0.3557 0.6556 0.079 Uiso 1 1 calc R . .
C4 C 0.4854(3) 0.4936(5) 0.6003(2) 0.0487(12) Uani 1 1 d . . .
C5 C 0.5759(4) 0.4754(5) 0.6076(2) 0.0568(14) Uani 1 1 d . . .
H5 H 0.6028 0.4111 0.6325 0.068 Uiso 1 1 calc R . .
C6 C 0.6226(3) 0.5492(5) 0.5791(2) 0.0565(14) Uani 1 1 d . . .
H6 H 0.6812 0.5342 0.5838 0.068 Uiso 1 1 calc R . .
C7 C 0.5835(3) 0.6512(5) 0.5413(2) 0.0486(12) Uani 1 1 d . . .
C8 C 0.6286(4) 0.7331(6) 0.5108(3) 0.0574(14) Uani 1 1 d . . .
H8 H 0.6870 0.7206 0.5128 0.069 Uiso 1 1 calc R . .
C9 C 0.5870(4) 0.8305(6) 0.4783(3) 0.0631(15) Uani 1 1 d . . .
H9 H 0.6171 0.8868 0.4589 0.076 Uiso 1 1 calc R . .
C10 C 0.4992(4) 0.8461(5) 0.4740(2) 0.0564(14) Uani 1 1 d . . .
H10 H 0.4713 0.9122 0.4508 0.068 Uiso 1 1 calc R . .
C11 C 0.4958(3) 0.6732(4) 0.5344(2) 0.0402(11) Uani 1 1 d . . .
C12 C 0.4455(3) 0.5908(4) 0.5640(2) 0.0404(11) Uani 1 1 d . . .
C13 C 0.2795(3) 0.8599(5) 0.3945(3) 0.0539(13) Uani 1 1 d . . .
C14 C 0.2534(3) 0.9248(5) 0.3350(2) 0.0451(11) Uani 1 1 d . . .
C15 C 0.2528(3) 1.0605(5) 0.3301(2) 0.0458(12) Uani 1 1 d . . .
C16 C 0.2273(3) 1.1215(5) 0.2756(2) 0.0441(11) Uani 1 1 d . . .
C17 C 0.1937(3) 1.0461(5) 0.2248(2) 0.0442(11) Uani 1 1 d . . .
C18 C 0.1529(3) 1.1015(6) 0.1695(2) 0.0527(13) Uani 1 1 d . . .
H18 H 0.1510 1.1896 0.1652 0.063 Uiso 1 1 calc R . .
C19 C 0.1165(4) 1.0249(7) 0.1225(2) 0.0655(16) Uani 1 1 d . . .
H19 H 0.0891 1.0623 0.0868 0.079 Uiso 1 1 calc R . .
C20 C 0.1194(4) 0.8929(7) 0.1268(3) 0.0698(17) Uani 1 1 d . . .
H20 H 0.0941 0.8431 0.0943 0.084 Uiso 1 1 calc R . .
C21 C 0.1587(4) 0.8373(6) 0.1779(3) 0.0663(16) Uani 1 1 d . . .
H21 H 0.1624 0.7489 0.1798 0.080 Uiso 1 1 calc R . .
C22 C 0.1948(3) 0.9106(5) 0.2293(2) 0.0487(12) Uani 1 1 d . . .
C23 C 0.2268(3) 0.8539(5) 0.2845(2) 0.0484(12) Uani 1 1 d . . .
H23 H 0.2301 0.7656 0.2870 0.058 Uiso 1 1 calc R . .
C24 C 0.2313(3) 1.2667(5) 0.2733(2) 0.0478(12) Uani 1 1 d . . .
H24A H 0.2483 1.2981 0.3138 0.057 Uiso 1 1 calc R . .
H24B H 0.1738 1.2982 0.2573 0.057 Uiso 1 1 calc R . .
C25 C 0.2920(3) 1.3251(4) 0.2366(2) 0.0413(11) Uani 1 1 d . . .
C26 C 0.2595(3) 1.4019(4) 0.1889(2) 0.0436(11) Uani 1 1 d . . .
C27 C 0.3135(3) 1.4594(4) 0.1538(2) 0.0400(11) Uani 1 1 d . . .
C28 C 0.2791(3) 1.5474(4) 0.1036(2) 0.0416(11) Uani 1 1 d . . .
C29 C 0.4003(3) 1.4369(4) 0.1693(2) 0.0435(11) Uani 1 1 d . . .
H29 H 0.4358 1.4717 0.1461 0.052 Uiso 1 1 calc R . .
C30 C 0.4370(3) 1.3638(4) 0.2186(2) 0.0430(11) Uani 1 1 d . . .
C31 C 0.5271(3) 1.3476(5) 0.2355(3) 0.0570(14) Uani 1 1 d . . .
H31 H 0.5625 1.3834 0.2125 0.068 Uiso 1 1 calc R . .
C32 C 0.5624(4) 1.2800(5) 0.2852(3) 0.0639(16) Uani 1 1 d . . .
H32 H 0.6217 1.2694 0.2959 0.077 Uiso 1 1 calc R . .
C33 C 0.5100(4) 1.2271(5) 0.3198(3) 0.0570(14) Uani 1 1 d . . .
H33 H 0.5349 1.1828 0.3542 0.068 Uiso 1 1 calc R . .
C34 C 0.4225(3) 1.2382(5) 0.3046(2) 0.0487(12) Uani 1 1 d . . .
H34 H 0.3891 1.2001 0.3284 0.058 Uiso 1 1 calc R . .
C35 C 0.3819(3) 1.3065(4) 0.2534(2) 0.0411(11) Uani 1 1 d . . .
C36 C 0.0989(14) 0.186(2) 0.5048(6) 0.177(10) Uani 0.50 1 d PDU . .
H36A H 0.1149 0.2690 0.5209 0.266 Uiso 0.50 1 calc PR . .
H36B H 0.1428 0.1257 0.5214 0.266 Uiso 0.50 1 calc PR . .
H36C H 0.0455 0.1611 0.5147 0.266 Uiso 0.50 1 calc PR . .
C37 C 0.0467(9) 0.0874(13) 0.4094(8) 0.112(6) Uani 0.50 1 d PD . .
H37A H 0.0282 0.1142 0.3687 0.168 Uiso 0.50 1 calc PR . .
H37B H -0.0024 0.0625 0.4248 0.168 Uiso 0.50 1 calc PR . .
H37C H 0.0852 0.0164 0.4113 0.168 Uiso 0.50 1 calc PR . .
C38 C 0.1219(7) 0.2910(10) 0.4172(6) 0.086(5) Uani 0.50 1 d PD . .
H38 H 0.1145 0.2894 0.3760 0.103 Uiso 0.50 1 calc PR . .
N3 N 0.0893(4) 0.1889(7) 0.4435(4) 0.045(2) Uani 0.50 1 d PD . .
O8 O 0.1575(6) 0.3783(9) 0.4418(6) 0.114(4) Uani 0.50 1 d PD . .
C39 C 0.9847(6) 0.2620(9) 0.2149(5) 0.133(3) Uani 1 1 d DU . .
H39A H 0.9982 0.3273 0.1891 0.200 Uiso 1 1 calc R . .
H39B H 1.0369 0.2282 0.2385 0.200 Uiso 1 1 calc R . .
H39C H 0.9503 0.2975 0.2405 0.200 Uiso 1 1 calc R . .
C40 C 0.9253(7) 0.0547(10) 0.2123(5) 0.182(5) Uani 1 1 d DU . .
H40A H 0.8832 0.0011 0.1878 0.273 Uiso 1 1 calc R . .
H40B H 0.9051 0.0794 0.2472 0.273 Uiso 1 1 calc R . .
H40C H 0.9784 0.0090 0.2238 0.273 Uiso 1 1 calc R . .
C41 C 0.9102(5) 0.1763(8) 0.1214(3) 0.096(2) Uani 1 1 d D . .
H41 H 0.8795 0.1101 0.0998 0.115 Uiso 1 1 calc R . .
N4 N 0.9384(3) 0.1632(5) 0.1802(2) 0.0706(14) Uani 1 1 d D . .
O9 O 0.9240(3) 0.2735(5) 0.0951(2) 0.0904(15) Uani 1 1 d D . .

loop_
_atom_site_aniso_label
_atom_site_aniso_U_11
_atom_site_aniso_U_22
_atom_site_aniso_U_33
_atom_site_aniso_U_23
_atom_site_aniso_U_13
_atom_site_aniso_U_12
Zn1 0.0488(4) 0.0407(4) 0.0392(4) 0.0026(2) 0.0080(3) 0.0029(2)
O1 0.063(3) 0.055(2) 0.073(3) 0.023(2) 0.013(2) 0.0085(18)
O2 0.073(3) 0.069(2) 0.041(2) 0.0135(19) 0.0035(19) 0.002(2)
O3 0.102(3) 0.050(2) 0.0305(19) 0.0006(16) 0.0033(19) -0.001(2)
O4 0.044(2) 0.073(3) 0.060(2) 0.025(2) 0.0148(17) 0.0127(17)
O5 0.047(2) 0.068(2) 0.060(2) 0.0229(19) 0.0094(18) 0.0070(18)
O6 0.050(2) 0.0483(19) 0.0407(19) 0.0044(15) 0.0078(16) -0.0015(15)
O7 0.056(2) 0.056(2) 0.053(2) -0.0072(17) 0.0071(18) -0.0003(17)
N1 0.050(3) 0.038(2) 0.050(2) 0.0014(18) 0.016(2) 0.0015(18)
N2 0.052(2) 0.038(2) 0.036(2) 0.0008(17) 0.0110(19) -0.0048(18)
C1 0.058(3) 0.052(3) 0.077(4) 0.008(3) 0.033(3) -0.002(3)
C2 0.087(5) 0.053(3) 0.090(5) 0.021(3) 0.041(4) -0.002(3)
C3 0.079(4) 0.049(3) 0.071(4) 0.012(3) 0.023(3) 0.006(3)
C4 0.058(3) 0.043(3) 0.046(3) -0.001(2) 0.014(2) 0.004(2)
C5 0.067(4) 0.045(3) 0.054(3) 0.001(3) 0.004(3) 0.013(3)
C6 0.046(3) 0.061(3) 0.059(3) -0.012(3) 0.004(3) 0.010(3)
C7 0.049(3) 0.053(3) 0.044(3) -0.014(2) 0.009(2) -0.002(2)
C8 0.046(3) 0.069(4) 0.059(3) -0.013(3) 0.014(3) -0.012(3)
C9 0.067(4) 0.072(4) 0.056(4) -0.007(3) 0.024(3) -0.024(3)
C10 0.078(4) 0.048(3) 0.047(3) 0.000(2) 0.021(3) -0.013(3)
C11 0.047(3) 0.037(2) 0.037(3) -0.008(2) 0.008(2) -0.002(2)
C12 0.046(3) 0.038(2) 0.038(3) -0.004(2) 0.009(2) 0.001(2)
C13 0.043(3) 0.062(3) 0.057(4) 0.016(3) 0.011(3) 0.004(2)
C14 0.046(3) 0.047(3) 0.043(3) 0.006(2) 0.010(2) 0.001(2)
C15 0.050(3) 0.046(3) 0.041(3) 0.002(2) 0.010(2) 0.001(2)
C16 0.047(3) 0.046(3) 0.041(3) 0.004(2) 0.013(2) 0.002(2)
C17 0.038(3) 0.058(3) 0.038(3) 0.001(2) 0.011(2) 0.000(2)
C18 0.048(3) 0.070(3) 0.041(3) 0.007(3) 0.012(2) 0.002(3)
C19 0.056(4) 0.100(5) 0.038(3) 0.002(3) 0.006(3) -0.006(3)
C20 0.072(4) 0.091(5) 0.046(4) -0.012(3) 0.011(3) -0.021(3)
C21 0.079(4) 0.066(4) 0.059(4) -0.018(3) 0.027(3) -0.017(3)
C22 0.047(3) 0.056(3) 0.046(3) -0.010(2) 0.018(2) -0.011(2)
C23 0.043(3) 0.048(3) 0.057(3) 0.009(3) 0.016(2) -0.001(2)
C24 0.057(3) 0.047(3) 0.040(3) 0.007(2) 0.012(2) 0.009(2)
C25 0.055(3) 0.036(2) 0.033(2) 0.001(2) 0.009(2) 0.002(2)
C26 0.038(3) 0.045(3) 0.047(3) 0.000(2) 0.007(2) 0.008(2)
C27 0.045(3) 0.036(2) 0.038(3) -0.002(2) 0.005(2) 0.002(2)
C28 0.049(3) 0.037(2) 0.040(3) 0.000(2) 0.011(2) -0.002(2)
C29 0.048(3) 0.037(2) 0.046(3) -0.005(2) 0.011(2) -0.003(2)
C30 0.043(3) 0.039(2) 0.044(3) -0.004(2) 0.002(2) 0.001(2)
C31 0.050(3) 0.055(3) 0.063(4) -0.006(3) 0.006(3) 0.001(2)
C32 0.049(3) 0.062(4) 0.070(4) -0.006(3) -0.012(3) 0.014(3)
C33 0.070(4) 0.045(3) 0.046(3) -0.003(2) -0.009(3) 0.010(3)
C34 0.058(3) 0.041(3) 0.042(3) -0.003(2) -0.001(2) 0.000(2)
C35 0.049(3) 0.031(2) 0.039(3) -0.0070(19) 0.000(2) 0.006(2)
C36 0.181(11) 0.175(11) 0.178(11) -0.001(5) 0.040(5) 0.004(5)
C37 0.114(13) 0.077(10) 0.150(16) -0.021(10) 0.038(12) -0.012(9)
C38 0.042(7) 0.094(11) 0.111(12) 0.013(9) -0.005(7) 0.036(7)
N3 0.044(5) 0.036(4) 0.055(5) 0.014(4) 0.009(4) 0.017(3)
O8 0.049(5) 0.052(5) 0.233(14) -0.006(7) 0.016(7) 0.000(4)
C39 0.119(5) 0.148(5) 0.133(5) -0.015(4) 0.028(4) -0.003(4)
C40 0.191(7) 0.177(7) 0.182(6) 0.018(5) 0.049(5) 0.010(5)
C41 0.085(5) 0.111(6) 0.090(6) -0.011(5) 0.014(4) 0.010(5)
N4 0.063(3) 0.072(3) 0.075(4) 0.009(3) 0.010(3) 0.011(3)
O9 0.089(3) 0.094(4) 0.078(3) 0.027(3) -0.004(3) -0.019(3)

loop_
_atom_type_symbol
_atom_type_description
_atom_type_scat_dispersion_real
_atom_type_scat_dispersion_imag
_atom_type_scat_source
C C 0.0033 0.0016 'International Tables Vol C Tables 4.2.6.8 and 6.1.1.4'
H H 0.0000 0.0000 'International Tables Vol C Tables 4.2.6.8 and 6.1.1.4'
N N 0.0061 0.0033 'International Tables Vol C Tables 4.2.6.8 and 6.1.1.4'
O O 0.0106 0.0060 'International Tables Vol C Tables 4.2.6.8 and 6.1.1.4'
Zn Zn 0.2839 1.4301 'International Tables Vol C Tables 4.2.6.8 and 6.1.1.4'

loop_
_geom_angle_atom_site_label_1
_geom_angle_atom_site_label_2
_geom_angle_atom_site_label_3
_geom_angle
_geom_angle_site_symmetry_1
_geom_angle_site_symmetry_3
_geom_angle_publ_flag
O6 Zn1 O7 90.97(14) 4_586 . ?
O6 Zn1 O2 93.37(15) 4_586 . ?
O7 Zn1 O2 96.73(15) . . ?
O6 Zn1 N1 98.02(14) 4_586 . ?
O7 Zn1 N1 92.60(15) . . ?
O2 Zn1 N1 165.14(15) . . ?
O6 Zn1 N2 97.11(14) 4_586 . ?
O7 Zn1 N2 167.65(15) . . ?
O2 Zn1 N2 92.11(15) . . ?
N1 Zn1 N2 77.07(14) . . ?
O6 Zn1 O1 150.54(13) 4_586 . ?
O7 Zn1 O1 87.25(14) . . ?
O2 Zn1 O1 57.74(14) . . ?
N1 Zn1 O1 111.44(14) . . ?
N2 Zn1 O1 90.22(14) . . ?
O6 Zn1 C13 122.52(16) 4_586 . ?
O7 Zn1 C13 91.62(15) . . ?
O2 Zn1 C13 29.42(16) . . ?
N1 Zn1 C13 139.14(17) . . ?
N2 Zn1 C13 91.87(15) . . ?
O1 Zn1 C13 28.33(15) . . ?
C13 O1 Zn1 84.1(3) . . ?
C13 O2 Zn1 97.0(3) . . ?
C15 O3 H3 109.5 . . ?
C26 O4 H4 109.5 . . ?
C28 O6 Zn1 132.9(3) . 4_585 ?
Zn1 O7 H7A 109.5 . . ?
Zn1 O7 H7B 89.5 . . ?
H7A O7 H7B 115.5 . . ?
C1 N1 C12 116.7(4) . . ?
C1 N1 Zn1 127.8(3) . . ?
C12 N1 Zn1 114.8(3) . . ?
C10 N2 C11 117.4(5) . . ?
C10 N2 Zn1 128.6(4) . . ?
C11 N2 Zn1 114.0(3) . . ?
N1 C1 C2 122.6(5) . . ?
N1 C1 H1 118.7 . . ?
C2 C1 H1 118.7 . . ?
C3 C2 C1 119.9(5) . . ?
C3 C2 H2 120.1 . . ?
C1 C2 H2 120.1 . . ?
C2 C3 C4 119.4(5) . . ?
C2 C3 H3A 120.3 . . ?
C4 C3 H3A 120.3 . . ?
C12 C4 C3 117.7(5) . . ?
C12 C4 C5 119.5(5) . . ?
C3 C4 C5 122.8(5) . . ?
C6 C5 C4 121.1(5) . . ?
C6 C5 H5 119.4 . . ?
C4 C5 H5 119.4 . . ?
C5 C6 C7 121.0(5) . . ?
C5 C6 H6 119.5 . . ?
C7 C6 H6 119.5 . . ?
C11 C7 C8 116.7(5) . . ?
C11 C7 C6 119.3(5) . . ?
C8 C7 C6 124.0(5) . . ?
C9 C8 C7 119.8(5) . . ?
C9 C8 H8 120.1 . . ?
C7 C8 H8 120.1 . . ?
C8 C9 C10 119.7(5) . . ?
C8 C9 H9 120.2 . . ?
C10 C9 H9 120.2 . . ?
N2 C10 C9 122.6(5) . . ?
N2 C10 H10 118.7 . . ?
C9 C10 H10 118.7 . . ?
N2 C11 C7 123.7(4) . . ?
N2 C11 C12 116.9(4) . . ?
C7 C11 C12 119.4(4) . . ?
N1 C12 C4 123.7(4) . . ?
N1 C12 C11 116.5(4) . . ?
C4 C12 C11 119.7(4) . . ?
O1 C13 O2 121.1(5) . . ?
O1 C13 C14 121.1(5) . . ?
O2 C13 C14 117.8(5) . . ?
O1 C13 Zn1 67.6(3) . . ?
O2 C13 Zn1 53.5(2) . . ?
C14 C13 Zn1 170.8(4) . . ?
C23 C14 C15 118.7(5) . . ?
C23 C14 C13 120.1(5) . . ?
C15 C14 C13 121.3(5) . . ?
O3 C15 C16 118.6(4) . . ?
O3 C15 C14 119.5(4) . . ?
C16 C15 C14 121.8(5) . . ?
C15 C16 C17 118.2(4) . . ?
C15 C16 C24 119.1(4) . . ?
C17 C16 C24 122.6(4) . . ?
C16 C17 C18 121.9(5) . . ?
C16 C17 C22 120.0(4) . . ?
C18 C17 C22 117.9(5) . . ?
C19 C18 C17 120.0(6) . . ?
C19 C18 H18 120.0 . . ?
C17 C18 H18 120.0 . . ?
C18 C19 C20 121.7(6) . . ?
C18 C19 H19 119.1 . . ?
C20 C19 H19 119.1 . . ?
C21 C20 C19 119.9(6) . . ?
C21 C20 H20 120.0 . . ?
C19 C20 H20 120.0 . . ?
C20 C21 C22 121.5(6) . . ?
C20 C21 H21 119.3 . . ?
C22 C21 H21 119.3 . . ?
C23 C22 C17 119.2(5) . . ?
C23 C22 C21 121.9(5) . . ?
C17 C22 C21 118.8(5) . . ?
C14 C23 C22 121.8(5) . . ?
C14 C23 H23 119.1 . . ?
C22 C23 H23 119.1 . . ?
C16 C24 C25 117.0(4) . . ?
C16 C24 H24A 108.1 . . ?
C25 C24 H24A 108.1 . . ?
C16 C24 H24B 108.1 . . ?
C25 C24 H24B 108.1 . . ?
H24A C24 H24B 107.3 . . ?
C26 C25 C35 119.2(4) . . ?
C26 C25 C24 119.9(4) . . ?
C35 C25 C24 120.8(4) . . ?
C25 C26 O4 119.2(4) . . ?
C25 C26 C27 122.0(4) . . ?
O4 C26 C27 118.8(4) . . ?
C29 C27 C26 118.1(4) . . ?
C29 C27 C28 119.6(4) . . ?
C26 C27 C28 122.2(4) . . ?
O6 C28 O5 123.5(4) . . ?
O6 C28 C27 117.3(4) . . ?
O5 C28 C27 119.1(4) . . ?
C27 C29 C30 122.3(5) . . ?
C27 C29 H29 118.9 . . ?
C30 C29 H29 118.9 . . ?
C29 C30 C31 121.1(5) . . ?
C29 C30 C35 119.0(4) . . ?
C31 C30 C35 119.9(5) . . ?
C32 C31 C30 120.6(5) . . ?
C32 C31 H31 119.7 . . ?
C30 C31 H31 119.7 . . ?
C31 C32 C33 119.9(5) . . ?
C31 C32 H32 120.1 . . ?
C33 C32 H32 120.1 . . ?
C34 C33 C32 121.6(5) . . ?
C34 C33 H33 119.2 . . ?
C32 C33 H33 119.2 . . ?
C33 C34 C35 121.2(5) . . ?
C33 C34 H34 119.4 . . ?
C35 C34 H34 119.4 . . ?
C34 C35 C25 123.8(5) . . ?
C34 C35 C30 116.8(4) . . ?
C25 C35 C30 119.4(4) . . ?
N3 C36 H36A 109.5 . . ?
N3 C36 H36B 109.5 . . ?
H36A C36 H36B 109.5 . . ?
N3 C36 H36C 109.5 . . ?
H36A C36 H36C 109.5 . . ?
H36B C36 H36C 109.5 . . ?
N3 C37 H37A 109.5 . . ?
N3 C37 H37B 109.5 . . ?
H37A C37 H37B 109.5 . . ?
N3 C37 H37C 109.5 . . ?
H37A C37 H37C 109.5 . . ?
H37B C37 H37C 109.5 . . ?
O8 C38 N3 126.1(13) . . ?
O8 C38 H38 117.0 . . ?
N3 C38 H38 117.0 . . ?
C38 N3 C36 119.4(14) . . ?
C38 N3 C37 121.5(11) . . ?
C36 N3 C37 119.1(15) . . ?
N4 C39 H39A 109.5 . . ?
N4 C39 H39B 109.5 . . ?
H39A C39 H39B 109.5 . . ?
N4 C39 H39C 109.5 . . ?
H39A C39 H39C 109.5 . . ?
H39B C39 H39C 109.5 . . ?
N4 C40 H40A 109.5 . . ?
N4 C40 H40B 109.5 . . ?
H40A C40 H40B 109.5 . . ?
N4 C40 H40C 109.5 . . ?
H40A C40 H40C 109.5 . . ?
H40B C40 H40C 109.5 . . ?
O9 C41 N4 121.7(7) . . ?
O9 C41 H41 119.2 . . ?
N4 C41 H41 119.2 . . ?
C41 N4 C40 124.1(8) . . ?
C41 N4 C39 121.1(7) . . ?
C40 N4 C39 114.8(8) . . ?

loop_
_geom_bond_atom_site_label_1
_geom_bond_atom_site_label_2
_geom_bond_distance
_geom_bond_site_symmetry_2
_geom_bond_publ_flag
Zn1 O6 2.064(3) 4_586 ?
Zn1 O7 2.075(3) . ?
Zn1 O2 2.107(3) . ?
Zn1 N1 2.127(4) . ?
Zn1 N2 2.156(4) . ?
Zn1 O1 2.416(4) . ?
Zn1 C13 2.600(5) . ?
O1 C13 1.240(6) . ?
O2 C13 1.287(7) . ?
O3 C15 1.359(6) . ?
O3 H3 0.8200 . ?
O4 C26 1.374(5) . ?
O4 H4 0.8200 . ?
O5 C28 1.264(6) . ?
O6 C28 1.263(5) . ?
O6 Zn1 2.064(3) 4_585 ?
O7 H7A 0.8539 . ?
O7 H7B 0.8621 . ?
N1 C1 1.332(6) . ?
N1 C12 1.362(6) . ?
N2 C10 1.324(6) . ?
N2 C11 1.358(6) . ?
C1 C2 1.397(8) . ?
C1 H1 0.9300 . ?
C2 C3 1.352(8) . ?
C2 H2 0.9300 . ?
C3 C4 1.389(7) . ?
C3 H3A 0.9300 . ?
C4 C12 1.385(7) . ?
C4 C5 1.428(7) . ?
C5 C6 1.336(8) . ?
C5 H5 0.9300 . ?
C6 C7 1.435(7) . ?
C6 H6 0.9300 . ?
C7 C11 1.390(7) . ?
C7 C8 1.399(8) . ?
C8 C9 1.354(8) . ?
C8 H8 0.9300 . ?
C9 C10 1.389(8) . ?
C9 H9 0.9300 . ?
C10 H10 0.9300 . ?
C11 C12 1.443(6) . ?
C13 C14 1.505(7) . ?
C14 C23 1.368(7) . ?
C14 C15 1.429(7) . ?
C15 C16 1.387(7) . ?
C16 C17 1.419(7) . ?
C16 C24 1.527(7) . ?
C17 C18 1.425(7) . ?
C17 C22 1.425(7) . ?
C18 C19 1.374(8) . ?
C18 H18 0.9300 . ?
C19 C20 1.389(9) . ?
C19 H19 0.9300 . ?
C20 C21 1.342(8) . ?
C20 H20 0.9300 . ?
C21 C22 1.426(7) . ?
C21 H21 0.9300 . ?
C22 C23 1.396(7) . ?
C23 H23 0.9300 . ?
C24 C25 1.536(7) . ?
C24 H24A 0.9700 . ?
C24 H24B 0.9700 . ?
C25 C26 1.373(6) . ?
C25 C35 1.415(7) . ?
C26 C27 1.430(6) . ?
C27 C29 1.372(6) . ?
C27 C28 1.488(6) . ?
C29 C30 1.391(7) . ?
C29 H29 0.9300 . ?
C30 C31 1.414(7) . ?
C30 C35 1.436(7) . ?
C31 C32 1.361(8) . ?
C31 H31 0.9300 . ?
C32 C33 1.384(9) . ?
C32 H32 0.9300 . ?
C33 C34 1.366(8) . ?
C33 H33 0.9300 . ?
C34 C35 1.413(7) . ?
C34 H34 0.9300 . ?
C36 N3 1.385(10) . ?
C36 H36A 0.9600 . ?
C36 H36B 0.9600 . ?
C36 H36C 0.9600 . ?
C37 N3 1.410(9) . ?
C37 H37A 0.9600 . ?
C37 H37B 0.9600 . ?
C37 H37C 0.9600 . ?
C38 O8 1.160(9) . ?
C38 N3 1.384(9) . ?
C38 H38 0.9300 . ?
C39 N4 1.416(7) . ?
C39 H39A 0.9600 . ?
C39 H39B 0.9600 . ?
C39 H39C 0.9600 . ?
C40 N4 1.395(8) . ?
C40 H40A 0.9600 . ?
C40 H40B 0.9600 . ?
C40 H40C 0.9600 . ?
C41 O9 1.229(7) . ?
C41 N4 1.339(7) . ?
C41 H41 0.9300 . ?

loop_
_geom_torsion_atom_site_label_1
_geom_torsion_atom_site_label_2
_geom_torsion_atom_site_label_3
_geom_torsion_atom_site_label_4
_geom_torsion
_geom_torsion_site_symmetry_1
_geom_torsion_site_symmetry_2
_geom_torsion_site_symmetry_3
_geom_torsion_site_symmetry_4
_geom_torsion_publ_flag
O6 Zn1 O1 C13 11.5(4) 4_586 . . . ?
O7 Zn1 O1 C13 98.6(3) . . . . ?
O2 Zn1 O1 C13 -1.2(3) . . . . ?
N1 Zn1 O1 C13 -169.7(3) . . . . ?
N2 Zn1 O1 C13 -93.5(3) . . . . ?
O6 Zn1 O2 C13 -172.7(3) 4_586 . . . ?
O7 Zn1 O2 C13 -81.3(3) . . . . ?
N1 Zn1 O2 C13 47.3(7) . . . . ?
N2 Zn1 O2 C13 90.1(3) . . . . ?
O1 Zn1 O2 C13 1.1(3) . . . . ?
O6 Zn1 N1 C1 82.2(4) 4_586 . . . ?
O7 Zn1 N1 C1 -9.1(5) . . . . ?
O2 Zn1 N1 C1 -138.1(6) . . . . ?
N2 Zn1 N1 C1 177.7(5) . . . . ?
O1 Zn1 N1 C1 -97.2(4) . . . . ?
C13 Zn1 N1 C1 -104.6(5) . . . . ?
O6 Zn1 N1 C12 -88.3(3) 4_586 . . . ?
O7 Zn1 N1 C12 -179.6(3) . . . . ?
O2 Zn1 N1 C12 51.4(8) . . . . ?
N2 Zn1 N1 C12 7.2(3) . . . . ?
O1 Zn1 N1 C12 92.3(3) . . . . ?
C13 Zn1 N1 C12 84.9(4) . . . . ?
O6 Zn1 N2 C10 -86.8(4) 4_586 . . . ?
O7 Zn1 N2 C10 142.7(6) . . . . ?
O2 Zn1 N2 C10 6.9(4) . . . . ?
N1 Zn1 N2 C10 176.6(4) . . . . ?
O1 Zn1 N2 C10 64.6(4) . . . . ?
C13 Zn1 N2 C10 36.3(4) . . . . ?
O6 Zn1 N2 C11 91.9(3) 4_586 . . . ?
O7 Zn1 N2 C11 -38.6(8) . . . . ?
O2 Zn1 N2 C11 -174.4(3) . . . . ?
N1 Zn1 N2 C11 -4.7(3) . . . . ?
O1 Zn1 N2 C11 -116.7(3) . . . . ?
C13 Zn1 N2 C11 -145.0(3) . . . . ?
C12 N1 C1 C2 1.2(8) . . . . ?
Zn1 N1 C1 C2 -169.2(4) . . . . ?
N1 C1 C2 C3 -1.1(9) . . . . ?
C1 C2 C3 C4 -1.2(9) . . . . ?
C2 C3 C4 C12 3.2(8) . . . . ?
C2 C3 C4 C5 -178.0(5) . . . . ?
C12 C4 C5 C6 -1.1(8) . . . . ?
C3 C4 C5 C6 -179.9(5) . . . . ?
C4 C5 C6 C7 1.5(8) . . . . ?
C5 C6 C7 C11 0.0(7) . . . . ?
C5 C6 C7 C8 179.1(5) . . . . ?
C11 C7 C8 C9 2.2(8) . . . . ?
C6 C7 C8 C9 -176.9(5) . . . . ?
C7 C8 C9 C10 -1.9(8) . . . . ?
C11 N2 C10 C9 -1.5(7) . . . . ?
Zn1 N2 C10 C9 177.1(4) . . . . ?
C8 C9 C10 N2 1.6(8) . . . . ?
C10 N2 C11 C7 1.9(7) . . . . ?
Zn1 N2 C11 C7 -177.0(3) . . . . ?
C10 N2 C11 C12 -179.4(4) . . . . ?
Zn1 N2 C11 C12 1.8(5) . . . . ?
C8 C7 C11 N2 -2.2(7) . . . . ?
C6 C7 C11 N2 177.0(4) . . . . ?
C8 C7 C11 C12 179.1(4) . . . . ?
C6 C7 C11 C12 -1.7(7) . . . . ?
C1 N1 C12 C4 1.1(7) . . . . ?
Zn1 N1 C12 C4 172.7(4) . . . . ?
C1 N1 C12 C11 179.7(4) . . . . ?
Zn1 N1 C12 C11 -8.7(5) . . . . ?
C3 C4 C12 N1 -3.3(7) . . . . ?
C5 C4 C12 N1 177.9(4) . . . . ?
C3 C4 C12 C11 178.2(5) . . . . ?
C5 C4 C12 C11 -0.6(7) . . . . ?
N2 C11 C12 N1 4.6(6) . . . . ?
C7 C11 C12 N1 -176.6(4) . . . . ?
N2 C11 C12 C4 -176.7(4) . . . . ?
C7 C11 C12 C4 2.0(7) . . . . ?
Zn1 O1 C13 O2 1.9(5) . . . . ?
Zn1 O1 C13 C14 -176.8(4) . . . . ?
Zn1 O2 C13 O1 -2.2(5) . . . . ?
Zn1 O2 C13 C14 176.6(4) . . . . ?
O6 Zn1 C13 O1 -173.3(3) 4_586 . . . ?
O7 Zn1 C13 O1 -81.2(3) . . . . ?
O2 Zn1 C13 O1 178.0(5) . . . . ?
N1 Zn1 C13 O1 14.7(4) . . . . ?
N2 Zn1 C13 O1 87.0(3) . . . . ?
O6 Zn1 C13 O2 8.7(4) 4_586 . . . ?
O7 Zn1 C13 O2 100.9(3) . . . . ?
N1 Zn1 C13 O2 -163.3(3) . . . . ?
N2 Zn1 C13 O2 -91.0(3) . . . . ?
O1 Zn1 C13 O2 -178.0(5) . . . . ?
O2 C13 C14 C23 -175.5(4) . . . . ?
O1 C13 C14 C15 -179.1(5) . . . . ?
O2 C13 C14 C15 2.2(7) . . . . ?
C23 C14 C15 O3 -179.1(4) . . . . ?
C13 C14 C15 O3 3.2(7) . . . . ?
C23 C14 C15 C16 -1.1(7) . . . . ?
C13 C14 C15 C16 -178.8(4) . . . . ?
O3 C15 C16 C17 -176.0(4) . . . . ?
C14 C15 C16 C17 5.9(7) . . . . ?
O3 C15 C16 C24 0.3(7) . . . . ?
C14 C15 C16 C24 -177.7(4) . . . . ?
C15 C16 C17 C18 169.3(4) . . . . ?
C24 C16 C17 C18 -6.9(7) . . . . ?
C15 C16 C17 C22 -6.3(7) . . . . ?
C24 C16 C17 C22 177.5(4) . . . . ?
C16 C17 C18 C19 -175.9(5) . . . . ?
C22 C17 C18 C19 -0.2(7) . . . . ?
C17 C18 C19 C20 -1.2(8) . . . . ?
C18 C19 C20 C21 -0.1(9) . . . . ?
C19 C20 C21 C22 2.7(9) . . . . ?
C16 C17 C22 C23 2.0(7) . . . . ?
C18 C17 C22 C23 -173.8(4) . . . . ?
C16 C17 C22 C21 178.4(4) . . . . ?
C18 C17 C22 C21 2.6(7) . . . . ?
C20 C21 C22 C23 172.3(5) . . . . ?
C20 C21 C22 C17 -4.0(8) . . . . ?
C15 C14 C23 C22 -3.5(7) . . . . ?
C13 C14 C23 C22 174.2(4) . . . . ?
C17 C22 C23 C14 3.1(7) . . . . ?
C21 C22 C23 C14 -173.3(5) . . . . ?
C15 C16 C24 C25 117.5(5) . . . . ?
C17 C16 C24 C25 -66.3(6) . . . . ?
C16 C24 C25 C26 119.3(5) . . . . ?
C16 C24 C25 C35 -64.3(6) . . . . ?
C35 C25 C26 O4 -177.1(4) . . . . ?
C24 C25 C26 O4 -0.6(7) . . . . ?
C35 C25 C26 C27 2.8(7) . . . . ?
C24 C25 C26 C27 179.4(4) . . . . ?
C25 C26 C27 C29 -0.6(7) . . . . ?
O4 C26 C27 C29 179.4(4) . . . . ?
C25 C26 C27 C28 -177.3(4) . . . . ?
O4 C26 C27 C28 2.7(7) . . . . ?
Zn1 O6 C28 O5 0.5(7) 4_585 . . . ?
Zn1 O6 C28 C27 179.9(3) 4_585 . . . ?
C29 C27 C28 O6 2.8(6) . . . . ?
C26 C27 C28 O6 179.5(4) . . . . ?
C29 C27 C28 O5 -177.7(4) . . . . ?
C26 C27 C28 O5 -1.0(7) . . . . ?
C26 C27 C29 C30 -1.9(7) . . . . ?
C28 C27 C29 C30 174.9(4) . . . . ?
C27 C29 C30 C31 -176.6(4) . . . . ?
C27 C29 C30 C35 2.0(7) . . . . ?
C29 C30 C31 C32 177.4(5) . . . . ?
C35 C30 C31 C32 -1.2(7) . . . . ?
C30 C31 C32 C33 -0.3(8) . . . . ?
C31 C32 C33 C34 1.6(8) . . . . ?
C32 C33 C34 C35 -1.2(8) . . . . ?
C33 C34 C35 C25 -177.7(4) . . . . ?
C33 C34 C35 C30 -0.4(7) . . . . ?
C26 C25 C35 C34 174.5(4) . . . . ?
C24 C25 C35 C34 -1.9(7) . . . . ?
C26 C25 C35 C30 -2.7(7) . . . . ?
C24 C25 C35 C30 -179.2(4) . . . . ?
C29 C30 C35 C34 -177.1(4) . . . . ?
C31 C30 C35 C34 1.5(7) . . . . ?
C29 C30 C35 C25 0.3(6) . . . . ?
C31 C30 C35 C25 179.0(4) . . . . ?
O8 C38 N3 C36 -0.4(13) . . . . ?
O8 C38 N3 C37 179.8(13) . . . . ?
O9 C41 N4 C40 -179.4(8) . . . . ?
O9 C41 N4 C39 0.6(8) . . . . ?
